data_7110676
loop_
_publ_author_name
'Matsuo, Tsukasa'
'Fure, Hidetoshi'
'Sekiguchi, Akira'

_publ_section_title
;
 Isolation and characterization of the tetralithium salt of [5]radialene
 tetraanion stabilized by silyl groups
;
_journal_issue 19
_journal_name_full 'Chemical Communications'
_journal_page_first 1981
_journal_paper_doi 10.1039/a906253j
_journal_year 1999
_chemical_formula_sum 'C45 H86 Li4 O4 Si8'
_chemical_formula_weight 943.63
_chemical_melting_point ?
_space_group_IT_number 15
_symmetry_cell_setting monoclinic
_symmetry_space_group_name_Hall '-C 2yc'
_symmetry_space_group_name_H-M 'C 1 2/c 1'
_atom_sites_solution_hydrogens geom
_atom_sites_solution_primary direct
_atom_sites_solution_secondary difmap
_audit_creation_method SHELXL-97
_cell_angle_alpha 90.00
_cell_angle_beta 115.003(3)
_cell_angle_gamma 90.00
_cell_formula_units_Z 8
_cell_length_a 48.328(3)
_cell_length_b 13.470(1)
_cell_length_c 21.676(1)
_cell_measurement_reflns_used all
_cell_measurement_temperature 180
_cell_measurement_theta_max 27.00
_cell_measurement_theta_min 1
_cell_volume 12788.2(14)
_computing_cell_refinement Scalepack
_computing_data_collection 'MacScience Xpress'
_computing_data_reduction Denzo
_computing_molecular_graphics ORTEP
_computing_publication_material maXus
_computing_structure_refinement 'SHELXL-97 (Sheldrick, 1997)'
_computing_structure_solution SIR92
_diffrn_ambient_temperature 295
_diffrn_measured_fraction_theta_full 0.589
_diffrn_measured_fraction_theta_max 0.589
_diffrn_measurement_device 'MacScience DIP2030 Image plate'
_diffrn_radiation_monochromator graphite
_diffrn_radiation_source 'fine-focus rotating anode'
_diffrn_radiation_type MoK\a
_diffrn_radiation_wavelength 0.71070
_diffrn_reflns_limit_h_max 55
_diffrn_reflns_limit_h_min 0
_diffrn_reflns_limit_k_max 15
_diffrn_reflns_limit_k_min 0
_diffrn_reflns_limit_l_max 22
_diffrn_reflns_limit_l_min -25
_diffrn_reflns_number 10585
_diffrn_reflns_theta_full 24.31
_diffrn_reflns_theta_max 24.31
_diffrn_reflns_theta_min 4.07
_exptl_absorpt_coefficient_mu 0.204
_exptl_absorpt_correction_type none
_exptl_crystal_colour Red
_exptl_crystal_density_diffrn 0.981
_exptl_crystal_density_meas ?
_exptl_crystal_description Prism
_exptl_crystal_F_000 4496
_exptl_crystal_size_max 0.35
_exptl_crystal_size_mid 0.30
_exptl_crystal_size_min 0.20
_refine_diff_density_max 0.875
_refine_diff_density_min -0.528
_refine_diff_density_rms 0.091
_refine_ls_extinction_coef 0.0008(3)
_refine_ls_extinction_expression Fc^*^=kFc[1+0.001xFc^2^\l^3^/sin(2\q)]^-1/4^
_refine_ls_extinction_method SHELXL
_refine_ls_goodness_of_fit_ref 1.947
_refine_ls_hydrogen_treatment mixed
_refine_ls_matrix_type full
_refine_ls_number_parameters 554
_refine_ls_number_reflns 6138
_refine_ls_number_restraints 0
_refine_ls_restrained_S_all 1.947
_refine_ls_R_factor_all 0.0775
_refine_ls_R_factor_gt 0.0775
_refine_ls_shift/su_max 5.752
_refine_ls_shift/su_mean 0.208
_refine_ls_structure_factor_coef Fsqd
_refine_ls_weighting_details 'calc w=1/[\s^2^(Fo^2^)+(0.1000P)^2^+0.0000P] where P=(Fo^2^+2Fc^2^)/3'
_refine_ls_weighting_scheme calc
_refine_ls_wR_factor_gt 0.2358
_refine_ls_wR_factor_ref 0.2358
_reflns_number_gt 6138
_reflns_number_total 10115
_reflns_threshold_expression >3sigma(I)
_cod_data_source_file 906253jsup1.cif
_cod_data_source_block shelxl
_cod_depositor_comments
;
The following automatic conversions were performed:

'_chemical_melting_point' value 'not measured' was changed to '?' -
the value is undefined or not given.

'_symmetry_cell_setting' value
'Monoclinic' changed to 'monoclinic' according to
/home/saulius/struct/CIF-dictionaries/cif_core.dic dictionary named
'cif_core.dic' version 2.4.2 from 2011-04-26.

Automatic conversion script
Id: cif_fix_values 1891 2012-01-12 08:04:46Z andrius 

The following automatic conversions were performed:

'_exptl_crystal_density_meas' value 'not measured' was changed to '?'
- the value is perceived as not measured.

Automatic conversion script
Id: cif_fix_values 3008 2015-01-20 13:52:24Z robertas 
;
_cod_original_cell_volume 12788(1)
_cod_original_sg_symbol_H-M 'C 2/c         '
_cod_database_code 7110676

loop_
_symmetry_equiv_pos_as_xyz
'x, y, z'
'-x, y, -z+1/2'
'x+1/2, y+1/2, z'
'-x+1/2, y+1/2, -z+1/2'
'-x, -y, -z'
'x, -y, z-1/2'
'-x+1/2, -y+1/2, -z'
'x+1/2, -y+1/2, z-1/2'

loop_
_atom_site_label
_atom_site_type_symbol
_atom_site_fract_x
_atom_site_fract_y
_atom_site_fract_z
_atom_site_U_iso_or_equiv
_atom_site_adp_type
_atom_site_occupancy
_atom_site_symmetry_multiplicity
_atom_site_calc_flag
_atom_site_refinement_flags
C1 C 0.15937(13) 0.3545(4) 0.5781(3) 0.0374(13) Uani 1 1 d .
C2 C 0.14348(13) 0.4348(4) 0.5321(3) 0.0382(13) Uani 1 1 d .
C3 C 0.11822(13) 0.3928(4) 0.4709(3) 0.0430(14) Uani 1 1 d .
C4 C 0.11765(13) 0.2914(4) 0.4780(3) 0.0437(14) Uani 1 1 d .
C5 C 0.14455(13) 0.2642(4) 0.5447(3) 0.0377(13) Uani 1 1 d .
C6 C 0.18570(13) 0.3648(4) 0.6483(3) 0.0414(14) Uani 1 1 d .
C7 C 0.14794(14) 0.5391(4) 0.5322(3) 0.0428(14) Uani 1 1 d .
C8 C 0.10131(15) 0.4649(5) 0.4143(3) 0.0567(17) Uani 1 1 d .
C9 C 0.10014(16) 0.2117(5) 0.4361(3) 0.0591(18) Uani 1 1 d .
C10 C 0.14863(14) 0.1623(4) 0.5603(3) 0.0453(15) Uani 1 1 d .
C11 C 0.20617(19) 0.4418(6) 0.7976(3) 0.070(2) Uani 1 1 d .
H11A H 0.2028 0.3766 0.8109 0.084 Uiso 1 1 d R
H11B H 0.2011 0.4906 0.8233 0.084 Uiso 1 1 d R
H11C H 0.2273 0.4488 0.8063 0.084 Uiso 1 1 d R
C12 C 0.14165(17) 0.4651(5) 0.6972(3) 0.0617(19) Uani 1 1 d .
H12A H 0.1359 0.4009 0.7070 0.081 Uiso 1 1 d R
H12B H 0.1281 0.4843 0.6518 0.081 Uiso 1 1 d R
H12C H 0.1406 0.5128 0.7290 0.081 Uiso 1 1 d R
C13 C 0.19107(16) 0.5877(5) 0.6834(3) 0.0529(16) Uani 1 1 d .
H13A H 0.2116 0.5885 0.6872 0.071 Uiso 1 1 d R
H13B H 0.1895 0.6321 0.7164 0.071 Uiso 1 1 d R
C14 C 0.18454(19) 0.7290(5) 0.5678(3) 0.069(2) Uani 1 1 d .
H14A H 0.2007 0.6977 0.5604 0.085 Uiso 1 1 d R
H14B H 0.1928 0.7801 0.6015 0.085 Uiso 1 1 d R
H14C H 0.1702 0.7577 0.5259 0.085 Uiso 1 1 d R
C15 C 0.1331(2) 0.7035(5) 0.6098(4) 0.077(2) Uani 1 1 d .
H15A H 0.1221 0.6584 0.6254 0.095 Uiso 1 1 d R
H15B H 0.1194 0.7325 0.5674 0.095 Uiso 1 1 d R
H15C H 0.1420 0.7549 0.6430 0.095 Uiso 1 1 d R
C16 C 0.1041(2) 0.6974(6) 0.4264(4) 0.092(3) Uani 1 1 d .
H16A H 0.0904 0.6948 0.4480 0.101 Uiso 1 1 d R
H16B H 0.0927 0.7088 0.3785 0.101 Uiso 1 1 d R
H16C H 0.1185 0.7504 0.4458 0.101 Uiso 1 1 d R
C17 C 0.1508(2) 0.5926(7) 0.3953(4) 0.085(3) Uani 1 1 d .
H17A H 0.1626 0.5334 0.3997 0.103 Uiso 1 1 d R
H17B H 0.1643 0.6475 0.4153 0.103 Uiso 1 1 d R
H17C H 0.1385 0.6059 0.3480 0.103 Uiso 1 1 d R
C18 C 0.0622(2) 0.5413(8) 0.2746(4) 0.110(3) Uani 1 1 d .
H18A H 0.0736 0.6004 0.2946 0.117 Uiso 1 1 d R
H18B H 0.0413 0.5584 0.2472 0.117 Uiso 1 1 d R
H18C H 0.0706 0.5100 0.2466 0.117 Uiso 1 1 d R
C19 C 0.0307(2) 0.4871(9) 0.3610(5) 0.115(3) Uani 1 1 d .
H19A H 0.0340 0.5518 0.3815 0.125 Uiso 1 1 d R
H19B H 0.0283 0.4395 0.3914 0.125 Uiso 1 1 d R
H19C H 0.0126 0.4879 0.3190 0.125 Uiso 1 1 d R
C20 C 0.0581(2) 0.3247(7) 0.3045(4) 0.094(3) Uani 1 1 d .
H20A H 0.0563 0.3116 0.2594 0.097 Uiso 1 1 d R
H20B H 0.0381 0.3278 0.3039 0.097 Uiso 1 1 d R
C21 C 0.0569(3) 0.1043(9) 0.3108(5) 0.163(6) Uani 1 1 d .
H21A H 0.0729 0.0972 0.2959 0.153 Uiso 1 1 d R
H21B H 0.0376 0.1080 0.2719 0.153 Uiso 1 1 d R
H21C H 0.0570 0.0481 0.3381 0.153 Uiso 1 1 d R
C22 C 0.0298(3) 0.2172(12) 0.3879(7) 0.173(7) Uani 1 1 d .
H22A H 0.0310 0.2747 0.4149 0.189 Uiso 1 1 d R
H22B H 0.0305 0.1584 0.4136 0.189 Uiso 1 1 d R
H22C H 0.0110 0.2183 0.3474 0.189 Uiso 1 1 d R
C23 C 0.1280(2) -0.0017(6) 0.4470(4) 0.098(3) Uani 1 1 d .
H23A H 0.1425 0.0222 0.4311 0.115 Uiso 1 1 d R
H23B H 0.1102 -0.0261 0.4092 0.115 Uiso 1 1 d R
H23C H 0.1370 -0.0544 0.4791 0.115 Uiso 1 1 d R
C24 C 0.0882(2) 0.0393(7) 0.5142(4) 0.098(3) Uani 1 1 d .
H24A H 0.0810 0.0873 0.5367 0.114 Uiso 1 1 d R
H24B H 0.0980 -0.0143 0.5449 0.114 Uiso 1 1 d R
H24C H 0.0713 0.0140 0.4749 0.114 Uiso 1 1 d R
C25 C 0.1661(2) -0.0194(5) 0.6529(4) 0.074(2) Uani 1 1 d .
H25A H 0.1509 -0.0551 0.6157 0.093 Uiso 1 1 d R
H25B H 0.1573 0.0064 0.6818 0.093 Uiso 1 1 d R
H25C H 0.1826 -0.0633 0.6786 0.093 Uiso 1 1 d R
C26 C 0.20089(19) 0.0243(5) 0.5717(4) 0.072(2) Uani 1 1 d .
H26A H 0.1866 -0.0117 0.5332 0.093 Uiso 1 1 d R
H26B H 0.2160 -0.0207 0.6018 0.093 Uiso 1 1 d R
H26C H 0.2107 0.0742 0.5563 0.093 Uiso 1 1 d R
C27 C 0.21052(16) 0.1547(5) 0.6914(3) 0.0589(18) Uani 1 1 d .
H27A H 0.2289 0.1160 0.7070 0.073 Uiso 1 1 d R
H27B H 0.2034 0.1576 0.7265 0.073 Uiso 1 1 d R
C28 C 0.25387(17) 0.3273(6) 0.7447(4) 0.078(2) Uani 1 1 d .
H28A H 0.2497 0.3367 0.7838 0.085 Uiso 1 1 d R
H28B H 0.2604 0.3891 0.7329 0.085 Uiso 1 1 d R
H28C H 0.2698 0.2788 0.7549 0.085 Uiso 1 1 d R
C29 C 0.23026(18) 0.2693(5) 0.5982(4) 0.070(2) Uani 1 1 d .
H29A H 0.2131 0.2466 0.5584 0.090 Uiso 1 1 d R
H29B H 0.2466 0.2217 0.6107 0.090 Uiso 1 1 d R
H29C H 0.2371 0.3320 0.5888 0.090 Uiso 1 1 d R
C30 C 0.1073(3) 0.1551(10) 0.6919(7) 0.146(5) Uani 1 1 d .
H30A H 0.1041 0.1026 0.6594 0.189 Uiso 1 1 d R
H30B H 0.0906 0.2009 0.6743 0.189 Uiso 1 1 d R
C31 C 0.1104(5) 0.1141(18) 0.7586(10) 0.270(13) Uani 1 1 d .
H31A H 0.1077 0.0433 0.7532 0.275 Uiso 1 1 d R
H31B H 0.0944 0.1419 0.7683 0.275 Uiso 1 1 d R
C32 C 0.1377(5) 0.1355(11) 0.8113(7) 0.172(7) Uani 1 1 d .
H32A H 0.1485 0.0754 0.8304 0.204 Uiso 1 1 d R
H32B H 0.1351 0.1732 0.8462 0.204 Uiso 1 1 d R
C33 C 0.1537(3) 0.1917(8) 0.7815(4) 0.121(4) Uani 1 1 d .
H33A H 0.1585 0.2552 0.8036 0.148 Uiso 1 1 d R
H33B H 0.1723 0.1575 0.7889 0.148 Uiso 1 1 d R
C34 C 0.25550(19) 0.5559(7) 0.6118(4) 0.082(2) Uani 1 1 d .
H34A H 0.2698 0.5069 0.6392 0.097 Uiso 1 1 d R
H34B H 0.2505 0.5996 0.6406 0.097 Uiso 1 1 d R
C35 C 0.2690(3) 0.6145(8) 0.5729(6) 0.114(3) Uani 1 1 d .
H35A H 0.2887 0.5888 0.5806 0.133 Uiso 1 1 d R
H35B H 0.2709 0.6832 0.5858 0.133 Uiso 1 1 d R
C36 C 0.2485(2) 0.6041(7) 0.5014(5) 0.094(3) Uani 1 1 d .
H36A H 0.2591 0.5977 0.4729 0.124 Uiso 1 1 d R
H36B H 0.2341 0.6577 0.4852 0.124 Uiso 1 1 d R
C37 C 0.2324(2) 0.5120(7) 0.5001(4) 0.082(2) Uani 1 1 d .
H37A H 0.2130 0.5122 0.4613 0.104 Uiso 1 1 d R
H37B H 0.2443 0.4567 0.4970 0.104 Uiso 1 1 d R
C38 C 0.1496(5) 0.2631(19) 0.3012(6) 0.285(14) Uani 1 1 d .
H38A H 0.1536 0.3151 0.2755 0.285 Uiso 1 1 d R
H38B H 0.1296 0.2365 0.2752 0.285 Uiso 1 1 d R
C39 C 0.1697(6) 0.1842(15) 0.3149(10) 0.226(10) Uani 1 1 d .
H39A H 0.1848 0.2032 0.2989 0.260 Uiso 1 1 d R
H39B H 0.1601 0.1236 0.2930 0.260 Uiso 1 1 d R
C40 C 0.1844(5) 0.1751(17) 0.3854(12) 0.206(9) Uani 1 1 d .
H40A H 0.2063 0.1715 0.4040 0.255 Uiso 1 1 d R
H40B H 0.1769 0.1179 0.4007 0.35(14) Uiso 1 1 d R
C41 C 0.1748(4) 0.264(2) 0.4082(8) 0.221(10) Uani 1 1 d .
H41A H 0.1710 0.2491 0.4472 0.34(13) Uiso 1 1 d R
H41B H 0.1909 0.3124 0.4206 0.35(15) Uiso 1 1 d R
C42 C 0.0540(5) 0.515(4) 0.5714(14) 0.81(5) Uani 1 1 d .
H42A H 0.0416 0.5671 0.5419 0.4(5) Uiso 1 1 d R
H42B H 0.0664 0.5420 0.6149 0.19(4) Uiso 1 1 d R
C43 C 0.0308(6) 0.438(3) 0.5769(15) 0.34(2) Uani 1 1 d .
H43A H 0.0110 0.4443 0.5400 1.0(5) Uiso 1 1 d R
H43B H 0.0293 0.4493 0.6193 2(3) Uiso 1 1 d R
C44 C 0.0471(9) 0.321(3) 0.590(2) 0.45(4) Uani 1 1 d .
H44A H 0.0311 0.2771 0.5619 0.14(3) Uiso 1 1 d R
H44B H 0.0567 0.2945 0.6355 0.47(8) Uiso 1 1 d R
C45 C 0.0653(7) 0.3735(19) 0.5643(14) 0.307(16) Uani 1 1 d .
H45A H 0.0844 0.3449 0.5961 0.26(18) Uiso 1 1 d R
H45B H 0.0584 0.3390 0.5220 0.154(19) Uiso 1 1 d R
Li1 Li 0.1512(3) 0.2627(8) 0.6517(5) 0.056(3) Uani 1 1 d .
Li2 Li 0.1941(3) 0.4530(8) 0.5740(5) 0.056(2) Uani 1 1 d .
Li3 Li 0.1193(3) 0.3302(10) 0.3832(6) 0.076(3) Uani 1 1 d .
Li4 Li 0.0950(4) 0.4959(13) 0.5055(8) 0.101(4) Uani 1 1 d .
O1 O 0.13582(14) 0.2046(4) 0.7105(3) 0.0802(16) Uani 1 1 d .
O2 O 0.22885(11) 0.5109(4) 0.5623(2) 0.0623(12) Uani 1 1 d .
O3 O 0.1501(2) 0.2992(5) 0.3576(4) 0.107(2) Uani 1 1 d .
O4 O 0.0700(2) 0.4681(8) 0.5477(5) 0.171(3) Uiso 1 1 d .
Si1 Si 0.18195(4) 0.45924(13) 0.70455(8) 0.0473(5) Uani 1 1 d .
Si2 Si 0.16460(5) 0.63466(13) 0.59758(8) 0.0509(5) Uani 1 1 d .
Si3 Si 0.12513(5) 0.57574(14) 0.43983(8) 0.0534(5) Uani 1 1 d .
Si4 Si 0.06458(5) 0.45327(19) 0.34332(10) 0.0729(7) Uani 1 1 d .
Si5 Si 0.06305(6) 0.2158(2) 0.36422(12) 0.0904(8) Uani 1 1 d .
Si6 Si 0.11603(5) 0.10130(14) 0.48818(10) 0.0617(6) Uani 1 1 d .
Si7 Si 0.18078(5) 0.08634(13) 0.61822(9) 0.0520(5) Uani 1 1 d .
Si8 Si 0.21846(4) 0.28327(13) 0.67095(9) 0.0504(5) Uani 1 1 d .

loop_
_atom_site_aniso_label
_atom_site_aniso_U_11
_atom_site_aniso_U_22
_atom_site_aniso_U_33
_atom_site_aniso_U_23
_atom_site_aniso_U_13
_atom_site_aniso_U_12
C1 0.036(3) 0.033(3) 0.038(3) -0.002(2) 0.011(3) 0.001(3)
C2 0.037(3) 0.038(3) 0.035(3) 0.001(2) 0.011(2) 0.002(3)
C3 0.036(4) 0.043(4) 0.041(3) 0.001(3) 0.008(3) 0.000(3)
C4 0.039(4) 0.043(4) 0.043(3) -0.006(3) 0.011(3) 0.000(3)
C5 0.039(4) 0.035(3) 0.038(3) -0.006(2) 0.015(3) -0.002(3)
C6 0.042(4) 0.038(3) 0.036(3) -0.002(2) 0.008(3) -0.003(3)
C7 0.049(4) 0.032(3) 0.048(3) 0.004(3) 0.021(3) 0.005(3)
C8 0.047(4) 0.064(5) 0.047(3) 0.006(3) 0.008(3) 0.006(3)
C9 0.055(4) 0.053(4) 0.056(4) -0.015(3) 0.010(3) -0.012(3)
C10 0.051(4) 0.036(4) 0.048(3) -0.003(3) 0.021(3) -0.006(3)
C11 0.085(6) 0.074(5) 0.047(3) -0.005(3) 0.024(4) -0.011(4)
C12 0.078(5) 0.054(4) 0.061(4) -0.002(3) 0.038(4) -0.001(4)
C13 0.062(5) 0.044(4) 0.048(3) -0.012(3) 0.018(3) -0.010(3)
C14 0.094(6) 0.042(4) 0.064(4) 0.001(3) 0.026(4) -0.009(4)
C15 0.103(7) 0.052(5) 0.081(5) 0.000(4) 0.042(5) 0.018(4)
C16 0.108(8) 0.068(6) 0.074(5) 0.015(4) 0.013(5) 0.030(5)
C17 0.088(6) 0.105(7) 0.065(4) 0.014(4) 0.034(4) -0.010(5)
C18 0.105(8) 0.124(9) 0.060(5) 0.027(5) -0.007(5) -0.012(6)
C19 0.051(5) 0.160(10) 0.108(7) -0.002(7) 0.010(5) 0.013(6)
C20 0.075(6) 0.116(7) 0.056(4) -0.001(5) -0.007(4) -0.008(5)
C21 0.179(13) 0.125(10) 0.094(7) -0.033(7) -0.031(7) -0.053(9)
C22 0.065(7) 0.220(16) 0.206(13) 0.104(12) 0.031(8) -0.013(9)
C23 0.137(9) 0.062(6) 0.083(5) -0.027(4) 0.037(6) -0.014(6)
C24 0.090(7) 0.091(7) 0.105(6) -0.005(5) 0.032(5) -0.043(6)
C25 0.093(6) 0.047(4) 0.088(5) 0.009(4) 0.046(5) 0.002(4)
C26 0.082(6) 0.051(5) 0.082(5) 0.001(4) 0.035(4) 0.018(4)
C27 0.062(5) 0.048(4) 0.058(4) 0.013(3) 0.018(3) 0.013(3)
C28 0.056(5) 0.069(5) 0.078(5) 0.012(4) 0.000(4) 0.006(4)
C29 0.068(5) 0.057(5) 0.096(5) 0.010(4) 0.043(4) 0.011(4)
C30 0.124(10) 0.174(13) 0.170(11) -0.001(9) 0.091(9) -0.043(9)
C31 0.24(2) 0.41(3) 0.193(17) 0.017(19) 0.126(17) -0.20(2)
C32 0.235(19) 0.152(13) 0.138(11) 0.040(9) 0.087(13) -0.066(13)
C33 0.170(11) 0.138(9) 0.071(5) 0.016(6) 0.067(7) -0.016(8)
C34 0.064(5) 0.095(6) 0.075(5) 0.009(4) 0.017(4) -0.016(5)
C35 0.093(8) 0.116(9) 0.135(9) 0.016(7) 0.050(7) -0.040(7)
C36 0.113(8) 0.082(6) 0.114(7) 0.013(5) 0.075(7) -0.009(6)
C37 0.088(6) 0.100(7) 0.068(4) 0.004(4) 0.043(4) 0.001(5)
C38 0.28(2) 0.51(4) 0.103(9) 0.087(15) 0.118(12) 0.27(2)
C39 0.29(3) 0.214(19) 0.202(18) -0.053(15) 0.136(19) 0.093(18)
C40 0.196(18) 0.220(19) 0.228(19) 0.146(17) 0.115(18) 0.119(16)
C41 0.098(11) 0.43(3) 0.116(11) -0.093(16) 0.023(9) 0.036(18)
C42 0.126(16) 1.75(13) 0.41(3) -0.75(6) -0.032(18) 0.20(4)
C43 0.111(15) 0.62(7) 0.28(2) 0.17(3) 0.074(16) 0.11(2)
C44 0.21(4) 0.70(11) 0.43(5) 0.15(6) 0.13(4) -0.17(6)
C45 0.25(3) 0.43(4) 0.25(2) 0.02(3) 0.12(3) -0.21(3)
Li1 0.065(8) 0.055(7) 0.049(5) 0.005(5) 0.024(5) -0.005(6)
Li2 0.065 0.045(6) 0.060(6) 0.003(5) 0.028(5) 0.002(5)
Li3 0.100 0.074(9) 0.060(7) -0.012(6) 0.039(6) 0.001(8)
Li4 0.120 0.106(12) 0.098(10) 0.007(9) 0.067(7) 0.026(10)
O1 0.111(5) 0.075(4) 0.073(3) -0.001(3) 0.057(3) -0.022(3)
O2 0.061(3) 0.067(3) 0.061(3) 0.006(2) 0.027(2) -0.010(3)
O3 0.134(7) 0.093(5) 0.122(5) -0.009(4) 0.081(5) 0.021(4)
Si1 0.0553(11) 0.0428(10) 0.0378(8) -0.0033(7) 0.0140(8) -0.0048(8)
Si2 0.0653(13) 0.0327(10) 0.0533(10) -0.0024(7) 0.0236(9) 0.0000(8)
Si3 0.0568(12) 0.0474(11) 0.0477(9) 0.0097(8) 0.0140(9) 0.0097(9)
Si4 0.0515(13) 0.0906(17) 0.0529(11) 0.0089(10) -0.0009(9) 0.0036(12)
Si5 0.0671(16) 0.0927(19) 0.0764(14) -0.0060(13) -0.0038(12) -0.0287(14)
Si6 0.0717(15) 0.0436(11) 0.0648(11) -0.0135(9) 0.0242(10) -0.0190(10)
Si7 0.0627(13) 0.0326(10) 0.0635(11) 0.0045(8) 0.0294(9) 0.0044(9)
Si8 0.0430(11) 0.0437(11) 0.0536(9) 0.0069(8) 0.0098(8) 0.0031(8)

loop_
_atom_type_symbol
_atom_type_description
_atom_type_scat_dispersion_real
_atom_type_scat_dispersion_imag
_atom_type_scat_source
C C 0.0033 0.0016 'International Tables Vol C Tables 4.2.6.8 and 6.1.1.4'
H H 0.0000 0.0000 'International Tables Vol C Tables 4.2.6.8 and 6.1.1.4'
Li Li -0.0003 0.0001 'International Tables Vol C Tables 4.2.6.8 and 6.1.1.4'
O O 0.0106 0.0060 'International Tables Vol C Tables 4.2.6.8 and 6.1.1.4'
Si Si 0.0817 0.0704 'International Tables Vol C Tables 4.2.6.8 and 6.1.1.4'

loop_
_geom_angle_atom_site_label_1
_geom_angle_atom_site_label_2
_geom_angle_atom_site_label_3
_geom_angle
C5 C1 C2 106.2(5)
C5 C1 C6 127.3(5)
C2 C1 C6 126.5(5)
C5 C1 Li2 136.4(5)
C2 C1 Li2 73.2(4)
C6 C1 Li2 69.6(4)
C5 C1 Li1 71.5(4)
C2 C1 Li1 135.8(5)
C6 C1 Li1 69.7(4)
Li2 C1 Li1 139.3(5)
C7 C2 C1 134.4(5)
C7 C2 C3 116.4(5)
C1 C2 C3 109.1(5)
C7 C2 Li2 75.6(4)
C1 C2 Li2 68.4(4)
C3 C2 Li2 138.6(5)
C7 C2 Li4 77.6(6)
C1 C2 Li4 128.5(5)
C3 C2 Li4 63.2(5)
Li2 C2 Li4 151.8(6)
C4 C3 C2 109.0(5)
C4 C3 C8 134.5(5)
C2 C3 C8 116.2(5)
C4 C3 Li3 73.2(5)
C2 C3 Li3 129.6(6)
C8 C3 Li3 74.6(5)
C4 C3 Li4 125.0(6)
C2 C3 Li4 78.0(6)
C8 C3 Li4 71.3(5)
Li3 C3 Li4 143.7(7)
C3 C4 C9 135.1(6)
C3 C4 C5 107.1(5)
C9 C4 C5 117.4(5)
C3 C4 Li3 69.0(5)
C9 C4 Li3 80.0(5)
C5 C4 Li3 127.1(6)
C10 C5 C1 135.5(5)
C10 C5 C4 116.0(5)
C1 C5 C4 108.5(5)
C10 C5 Li1 78.2(4)
C1 C5 Li1 70.1(4)
C4 C5 Li1 133.4(5)
C1 C6 Si8 118.7(4)
C1 C6 Si1 117.0(4)
Si8 C6 Si1 124.3(3)
C1 C6 Li2 69.4(4)
Si8 C6 Li2 96.6(4)
Si1 C6 Li2 102.5(4)
C1 C6 Li1 69.5(4)
Si8 C6 Li1 101.6(4)
Si1 C6 Li1 97.1(4)
Li2 C6 Li1 138.9(5)
C2 C7 Si2 135.5(4)
C2 C7 Si3 103.6(4)
Si2 C7 Si3 120.2(3)
C2 C7 Li2 68.2(4)
Si2 C7 Li2 90.8(4)
Si3 C7 Li2 124.9(4)
C2 C7 Li4 67.7(5)
Si2 C7 Li4 115.1(4)
Si3 C7 Li4 74.3(4)
Li2 C7 Li4 135.1(5)
C3 C8 Si4 129.8(5)
C3 C8 Si3 103.0(4)
Si4 C8 Si3 126.8(4)
C3 C8 Li4 67.5(5)
Si4 C8 Li4 109.2(6)
Si3 C8 Li4 83.1(6)
C3 C8 Li3 64.9(4)
Si4 C8 Li3 92.3(5)
Si3 C8 Li3 118.7(5)
Li4 C8 Li3 130.9(6)
C4 C9 Si5 128.9(5)
C4 C9 Si6 103.7(4)
Si5 C9 Si6 124.1(4)
C4 C9 Li3 63.5(4)
Si5 C9 Li3 90.6(4)
Si6 C9 Li3 134.3(5)
C5 C10 Si7 134.3(5)
C5 C10 Si6 104.2(4)
Si7 C10 Si6 119.6(3)
C5 C10 Li1 66.1(4)
Si7 C10 Li1 90.9(4)
Si6 C10 Li1 132.7(4)
Si1 C11 H11A 109.3
Si1 C11 H11B 110.1
H11A C11 H11B 109.5
Si1 C11 H11C 109.1
H11A C11 H11C 109.5
H11B C11 H11C 109.3
Si1 C12 H12A 109.3
Si1 C12 H12B 109.4
H12A C12 H12B 109.4
Si1 C12 H12C 109.6
H12A C12 H12C 109.5
H12B C12 H12C 109.5
Si2 C13 Si1 114.8(3)
Si2 C13 H13A 109.2
Si1 C13 H13A 109.1
Si2 C13 H13B 107.1
Si1 C13 H13B 106.8
H13A C13 H13B 109.5
Si2 C14 H14A 109.6
Si2 C14 H14B 109.7
H14A C14 H14B 109.5
Si2 C14 H14C 109.3
H14A C14 H14C 109.3
H14B C14 H14C 109.5
Si2 C15 H15A 109.7
Si2 C15 H15B 109.6
H15A C15 H15B 109.6
Si2 C15 H15C 109.1
H15A C15 H15C 109.4
H15B C15 H15C 109.5
Si3 C16 H16A 109.4
Si3 C16 H16B 109.4
H16A C16 H16B 109.5
Si3 C16 H16C 109.5
H16A C16 H16C 109.6
H16B C16 H16C 109.4
Si3 C17 H17A 109.9
Si3 C17 H17B 109.3
H17A C17 H17B 109.4
Si3 C17 H17C 109.0
H17A C17 H17C 109.5
H17B C17 H17C 109.5
Si4 C18 H18A 109.6
Si4 C18 H18B 109.9
H18A C18 H18B 109.5
Si4 C18 H18C 109.0
H18A C18 H18C 109.5
H18B C18 H18C 109.3
Si4 C19 H19A 108.9
Si4 C19 H19B 110.2
H19A C19 H19B 109.4
Si4 C19 H19C 109.3
H19A C19 H19C 109.6
H19B C19 H19C 109.4
Si5 C20 Si4 116.9(4)
Si5 C20 Li3 78.7(4)
Si4 C20 Li3 76.4(4)
Si5 C20 H20A 118.8
Si4 C20 H20A 123.2
Li3 C20 H20A 104.5
Si5 C20 H20B 83.1
Si4 C20 H20B 86.7
Li3 C20 H20B 145.8
H20A C20 H20B 109.6
Si5 C21 H21A 110.7
Si5 C21 H21B 110.5
H21A C21 H21B 109.4
Si5 C21 H21C 107.4
H21A C21 H21C 109.5
H21B C21 H21C 109.4
Si5 C22 H22A 109.6
Si5 C22 H22B 109.0
H22A C22 H22B 109.5
Si5 C22 H22C 109.7
H22A C22 H22C 109.6
H22B C22 H22C 109.3
Si6 C23 H23A 110.1
Si6 C23 H23B 108.3
H23A C23 H23B 109.6
Si6 C23 H23C 109.9
H23A C23 H23C 109.5
H23B C23 H23C 109.5
Si6 C24 H24A 108.4
Si6 C24 H24B 109.8
H24A C24 H24B 109.5
Si6 C24 H24C 110.1
H24A C24 H24C 109.6
H24B C24 H24C 109.5
Si7 C25 H25A 109.1
Si7 C25 H25B 109.4
H25A C25 H25B 109.7
Si7 C25 H25C 109.7
H25A C25 H25C 109.4
H25B C25 H25C 109.5
Si7 C26 H26A 110.3
Si7 C26 H26B 109.6
H26A C26 H26B 109.4
Si7 C26 H26C 108.7
H26A C26 H26C 109.3
H26B C26 H26C 109.5
Si7 C27 Si8 114.6(3)
Si7 C27 H27A 107.2
Si8 C27 H27A 109.5
Si7 C27 H27B 106.8
Si8 C27 H27B 109.2
H27A C27 H27B 109.4
Si8 C28 H28A 109.7
Si8 C28 H28B 109.2
H28A C28 H28B 109.6
Si8 C28 H28C 109.5
H28A C28 H28C 109.5
H28B C28 H28C 109.3
Si8 C29 H29A 109.1
Si8 C29 H29B 109.3
H29A C29 H29B 109.6
Si8 C29 H29C 109.8
H29A C29 H29C 109.5
H29B C29 H29C 109.5
O1 C30 C31 102.1(11)
O1 C30 H30A 112.7
C31 C30 H30A 110.8
O1 C30 H30B 111.3
C31 C30 H30B 110.3
H30A C30 H30B 109.5
C32 C31 C30 113.4(11)
C32 C31 H31A 110.1
C30 C31 H31A 107.2
C32 C31 H31B 108.7
C30 C31 H31B 107.9
H31A C31 H31B 109.4
C31 C32 C33 104.7(11)
C31 C32 H32A 110.0
C33 C32 H32A 110.3
C31 C32 H32B 111.5
C33 C32 H32B 110.7
H32A C32 H32B 109.6
C32 C33 O1 111.1(11)
C32 C33 H33A 108.2
O1 C33 H33A 109.8
C32 C33 H33B 108.6
O1 C33 H33B 109.7
H33A C33 H33B 109.4
O2 C34 C35 105.9(7)
O2 C34 H34A 111.2
C35 C34 H34A 109.9
O2 C34 H34B 110.9
C35 C34 H34B 109.4
H34A C34 H34B 109.4
C36 C35 C34 106.6(8)
C36 C35 H35A 109.3
C34 C35 H35A 110.5
C36 C35 H35B 110.0
C34 C35 H35B 110.9
H35A C35 H35B 109.4
C37 C36 C35 102.8(7)
C37 C36 H36A 109.7
C35 C36 H36A 112.7
C37 C36 H36B 109.5
C35 C36 H36B 112.4
H36A C36 H36B 109.5
O2 C37 C36 105.4(7)
O2 C37 H37A 111.4
C36 C37 H37A 109.3
O2 C37 H37B 111.9
C36 C37 H37B 109.3
H37A C37 H37B 109.5
O3 C38 C39 110.5(13)
O3 C38 H38A 110.0
C39 C38 H38A 112.9
O3 C38 H38B 107.7
C39 C38 H38B 106.2
H38A C38 H38B 109.3
C40 C39 C38 106.9(13)
C40 C39 H39A 107.8
C38 C39 H39A 106.7
C40 C39 H39B 112.5
C38 C39 H39B 113.5
H39A C39 H39B 109.2
C39 C40 C41 102.4(13)
C39 C40 H40A 115.2
C41 C40 H40A 110.6
C39 C40 H40B 110.8
C41 C40 H40B 108.9
H40A C40 H40B 108.8
O3 C41 C40 108.7(13)
O3 C41 Li3 39.6(6)
C40 C41 Li3 130.5(15)
O3 C41 H41A 111.3
C40 C41 H41A 109.6
Li3 C41 H41A 72.3
O3 C41 H41B 109.2
C40 C41 H41B 108.7
Li3 C41 H41B 117.2
H41A C41 H41B 109.2
O4 C42 C43 106(3)
O4 C42 H42A 114.1
C43 C42 H42A 105.4
O4 C42 H42B 110.9
C43 C42 H42B 110.3
H42A C42 H42B 109.8
C42 C43 C44 109(2)
C42 C43 H43A 111.8
C44 C43 H43A 116.1
C42 C43 H43B 108.2
C44 C43 H43B 101.7
H43A C43 H43B 109.3
C45 C44 C43 78(2)
C45 C44 H44A 122.4
C43 C44 H44A 105.5
C45 C44 H44B 118.4
C43 C44 H44B 118.9
H44A C44 H44B 109.6
C44 C45 O4 141(3)
C44 C45 H45A 94.9
O4 C45 H45A 110.1
C44 C45 H45B 96.1
O4 C45 H45B 103.3
H45A C45 H45B 109.3
O1 Li1 C1 165.8(7)
O1 Li1 C6 143.5(6)
C1 Li1 C6 40.8(3)
O1 Li1 C5 142.0(6)
C1 Li1 C5 38.4(3)
C6 Li1 C5 74.5(4)
O1 Li1 C10 115.6(6)
C1 Li1 C10 70.8(3)
C6 Li1 C10 95.9(4)
C5 Li1 C10 35.7(3)
O1 Li1 Si7 101.4(5)
C1 Li1 Si7 91.1(4)
C6 Li1 Si7 92.4(4)
C5 Li1 Si7 68.1(3)
C10 Li1 Si7 37.6(2)
O1 Li1 Si1 112.2(4)
C1 Li1 Si1 64.4(3)
C6 Li1 Si1 36.9(2)
C5 Li1 Si1 102.8(4)
C10 Li1 Si1 131.7(4)
Si7 Li1 Si1 125.1(4)
O1 Li1 Si8 129.2(5)
C1 Li1 Si8 63.0(3)
C6 Li1 Si8 34.9(2)
C5 Li1 Si8 79.6(3)
C10 Li1 Si8 81.0(3)
Si7 Li1 Si8 61.8(2)
Si1 Li1 Si8 63.4(2)
O2 Li2 C6 138.7(6)
O2 Li2 C1 165.2(6)
C6 Li2 C1 41.0(3)
O2 Li2 C2 147.2(6)
C6 Li2 C2 74.0(4)
C1 Li2 C2 38.4(3)
O2 Li2 C7 118.8(5)
C6 Li2 C7 96.4(5)
C1 Li2 C7 71.9(4)
C2 Li2 C7 36.2(3)
O2 Li2 Si8 106.9(5)
C6 Li2 Si8 37.1(2)
C1 Li2 Si8 65.5(3)
C2 Li2 Si8 103.9(4)
C7 Li2 Si8 132.9(5)
O2 Li2 Si2 101.2(4)
C6 Li2 Si2 93.9(4)
C1 Li2 Si2 93.4(4)
C2 Li2 Si2 68.8(3)
C7 Li2 Si2 37.8(2)
Si8 Li2 Si2 125.5(3)
O2 Li2 Si1 127.3(5)
C6 Li2 Si1 34.7(2)
C1 Li2 Si1 62.3(3)
C2 Li2 Si1 77.2(3)
C7 Li2 Si1 79.8(3)
Si8 Li2 Si1 63.4(2)
Si2 Li2 Si1 62.4(2)
O3 Li3 C3 134.0(8)
O3 Li3 C4 126.3(8)
C3 Li3 C4 37.8(3)
O3 Li3 C8 137.8(8)
C3 Li3 C8 40.5(3)
C4 Li3 C8 74.6(4)
O3 Li3 C9 121.5(7)
C3 Li3 C9 70.7(4)
C4 Li3 C9 36.5(3)
C8 Li3 C9 96.9(5)
O3 Li3 C41 27.2(5)
C3 Li3 C41 111.0(7)
C4 Li3 C41 99.5(7)
C8 Li3 C41 134.3(8)
C9 Li3 C41 104.0(8)
O3 Li3 C20 127.4(6)
C3 Li3 C20 98.2(6)
C4 Li3 C20 97.1(6)
C8 Li3 C20 75.7(5)
C9 Li3 C20 75.1(5)
C41 Li3 C20 148.8(7)
O3 Li3 Si4 141.6(6)
C3 Li3 Si4 71.0(4)
C4 Li3 Si4 91.5(5)
C8 Li3 Si4 37.9(3)
C9 Li3 Si4 92.1(5)
C41 Li3 Si4 163.6(9)
C20 Li3 Si4 39.0(3)
O3 Li3 Si5 130.0(6)
C3 Li3 Si5 87.9(5)
C4 Li3 Si5 67.0(4)
C8 Li3 Si5 90.8(5)
C9 Li3 Si5 37.2(3)
C41 Li3 Si5 129.4(8)
C20 Li3 Si5 38.5(3)
Si4 Li3 Si5 66.2(3)
O4 Li4 C3 127.1(10)
O4 Li4 C8 142.4(11)
C3 Li4 C8 41.2(3)
O4 Li4 C2 127.8(9)
C3 Li4 C2 38.8(3)
C8 Li4 C2 68.9(5)
O4 Li4 C7 140.8(9)
C3 Li4 C7 65.2(5)
C8 Li4 C7 74.0(5)
C2 Li4 C7 34.6(3)
O4 Li4 Si3 167.1(9)
C3 Li4 Si3 65.3(4)
C8 Li4 Si3 42.9(3)
C2 Li4 Si3 63.3(4)
C7 Li4 Si3 43.4(3)
C30 O1 C33 108.7(7)
C30 O1 Li1 127.5(7)
C33 O1 Li1 123.2(7)
C34 O2 C37 106.0(6)
C34 O2 Li2 128.7(5)
C37 O2 Li2 125.2(6)
C38 O3 C41 107.2(11)
C38 O3 Li3 131.9(12)
C41 O3 Li3 113.2(9)
C42 O4 C45 99(3)
C42 O4 Li4 138(3)
C45 O4 Li4 122.6(13)
C6 Si1 C11 116.1(3)
C6 Si1 C13 112.2(3)
C11 Si1 C13 105.8(3)
C6 Si1 C12 111.3(3)
C11 Si1 C12 104.4(3)
C13 Si1 C12 106.2(3)
C6 Si1 Li1 46.0(3)
C11 Si1 Li1 106.4(3)
C13 Si1 Li1 147.2(3)
C12 Si1 Li1 71.3(3)
C6 Si1 Li2 42.8(3)
C11 Si1 Li2 134.6(3)
C13 Si1 Li2 69.7(3)
C12 Si1 Li2 120.5(3)
Li1 Si1 Li2 83.3(3)
C7 Si2 C13 115.2(3)
C7 Si2 C15 109.7(3)
C13 Si2 C15 106.2(3)
C7 Si2 C14 109.5(3)
C13 Si2 C14 109.8(3)
C15 Si2 C14 106.1(4)
C7 Si2 Li2 51.4(3)
C13 Si2 Li2 73.6(3)
C15 Si2 Li2 153.7(3)
C14 Si2 Li2 98.4(3)
C8 Si3 C17 114.3(4)
C8 Si3 C16 115.8(4)
C17 Si3 C16 104.2(4)
C8 Si3 C7 96.8(3)
C17 Si3 C7 111.0(3)
C16 Si3 C7 115.1(3)
C8 Si3 Li4 54.0(4)
C17 Si3 Li4 162.6(5)
C16 Si3 Li4 93.0(5)
C7 Si3 Li4 62.3(4)
C8 Si4 C19 115.6(4)
C8 Si4 C18 109.5(4)
C19 Si4 C18 104.0(5)
C8 Si4 C20 112.2(4)
C19 Si4 C20 108.4(5)
C18 Si4 C20 106.4(4)
C8 Si4 Li3 49.8(3)
C19 Si4 Li3 146.1(4)
C18 Si4 Li3 109.9(4)
C20 Si4 Li3 64.6(4)
C9 Si5 C22 114.5(5)
C9 Si5 C21 110.7(5)
C22 Si5 C21 104.4(7)
C9 Si5 C20 113.7(4)
C22 Si5 C20 107.6(5)
C21 Si5 C20 105.1(5)
C9 Si5 Li3 52.2(3)
C22 Si5 Li3 141.9(6)
C21 Si5 Li3 113.7(5)
C20 Si5 Li3 62.8(4)
C9 Si6 C24 112.5(4)
C9 Si6 C23 116.3(4)
C24 Si6 C23 102.8(4)
C9 Si6 C10 98.3(3)
C24 Si6 C10 113.8(3)
C23 Si6 C10 113.7(4)
C10 Si7 C27 115.4(3)
C10 Si7 C25 109.9(3)
C27 Si7 C25 108.5(3)
C10 Si7 C26 111.3(3)
C27 Si7 C26 106.8(4)
C25 Si7 C26 104.3(3)
C10 Si7 Li1 51.5(3)
C27 Si7 Li1 71.4(3)
C25 Si7 Li1 101.7(3)
C26 Si7 Li1 152.9(3)
C6 Si8 C27 112.4(3)
C6 Si8 C28 114.6(3)
C27 Si8 C28 107.2(3)
C6 Si8 C29 111.7(3)
C27 Si8 C29 105.6(3)
C28 Si8 C29 104.6(4)
C6 Si8 Li2 46.3(3)
C27 Si8 Li2 144.8(3)
C28 Si8 Li2 107.7(3)
C29 Si8 Li2 70.1(3)
C6 Si8 Li1 43.5(3)
C27 Si8 Li1 69.0(3)
C28 Si8 Li1 131.9(3)
C29 Si8 Li1 122.9(3)
Li2 Si8 Li1 84.0(3)

loop_
_geom_bond_atom_site_label_1
_geom_bond_atom_site_label_2
_geom_bond_distance
C1 C5 1.441(8)
C1 C2 1.450(7)
C1 C6 1.523(8)
C1 Li2 2.171(13)
C1 Li1 2.184(11)
C2 C7 1.421(8)
C2 C3 1.484(8)
C2 Li2 2.236(13)
C2 Li4 2.315(17)
C3 C4 1.377(8)
C3 C8 1.506(8)
C3 Li3 2.099(12)
C3 Li4 2.113(15)
C4 C9 1.429(8)
C4 C5 1.526(8)
C4 Li3 2.153(13)
C5 C10 1.407(8)
C5 Li1 2.202(11)
C6 Si8 1.815(6)
C6 Si1 1.824(6)
C6 Li2 2.174(12)
C6 Li1 2.186(13)
C7 Si2 1.830(6)
C7 Si3 1.898(6)
C7 Li2 2.333(13)
C7 Li4 2.443(19)
C8 Si4 1.798(7)
C8 Si3 1.823(7)
C8 Li4 2.166(14)
C8 Li3 2.234(15)
C9 Si5 1.812(7)
C9 Si6 1.829(7)
C9 Li3 2.368(15)
C10 Si7 1.841(6)
C10 Si6 1.876(6)
C10 Li1 2.359(12)
C11 Si1 1.871(6)
C11 H11A 0.9599
C11 H11B 0.9588
C11 H11C 0.9601
C12 Si1 1.887(7)
C12 H12A 0.9601
C12 H12B 0.9595
C12 H12C 0.9601
C13 Si2 1.867(6)
C13 Si1 1.890(6)
C13 H13A 0.9589
C13 H13B 0.9603
C14 Si2 1.867(7)
C14 H14A 0.9605
C14 H14B 0.9595
C14 H14C 0.9599
C15 Si2 1.893(8)
C15 H15A 0.9581
C15 H15B 0.9598
C15 H15C 0.9595
C16 Si3 1.886(8)
C16 H16A 0.9596
C16 H16B 0.9600
C16 H16C 0.9609
C17 Si3 1.879(7)
C17 H17A 0.9614
C17 H17B 0.9599
C17 H17C 0.9599
C18 Si4 1.868(8)
C18 H18A 0.9609
C18 H18B 0.9586
C18 H18C 0.9587
C19 Si4 1.888(9)
C19 H19A 0.9605
C19 H19B 0.9609
C19 H19C 0.9596
C20 Si5 1.903(9)
C20 Si4 1.893(9)
C20 Li3 2.718(18)
C20 H20A 0.9605
C20 H20B 0.9620
C21 Si5 1.842(11)
C21 H21A 0.9605
C21 H21B 0.9584
C21 H21C 0.9596
C22 Si5 1.882(12)
C22 H22A 0.9576
C22 H22B 0.9607
C22 H22C 0.9603
C23 Si6 1.870(8)
C23 H23A 0.9579
C23 H23B 0.9610
C23 H23C 0.9599
C24 Si6 1.864(8)
C24 H24A 0.9594
C24 H24B 0.9602
C24 H24C 0.9596
C25 Si7 1.884(7)
C25 H25A 0.9593
C25 H25B 0.9588
C25 H25C 0.9594
C26 Si7 1.867(7)
C26 H26A 0.9600
C26 H26B 0.9608
C26 H26C 0.9598
C27 Si7 1.872(7)
C27 Si8 1.867(7)
C27 H27A 0.9605
C27 H27B 0.9585
C28 Si8 1.877(7)
C28 H28A 0.9597
C28 H28B 0.9618
C28 H28C 0.9605
C29 Si8 1.898(7)
C29 H29A 0.9605
C29 H29B 0.9616
C29 H29C 0.9589
C30 O1 1.429(12)
C30 C31 1.496(18)
C30 H30A 0.9634
C30 H30B 0.9577
C31 C32 1.36(2)
C31 H31A 0.9630
C31 H31B 0.9591
C32 C33 1.417(15)
C32 H32A 0.9574
C32 H32B 0.9624
C33 O1 1.421(10)
C33 H33A 0.9597
C33 H33B 0.9613
C34 O2 1.417(9)
C34 C35 1.492(11)
C34 H34A 0.9587
C34 H34B 0.9603
C35 C36 1.451(13)
C35 H35A 0.9591
C35 H35B 0.9598
C36 C37 1.458(11)
C36 H36A 0.9587
C36 H36B 0.9604
C37 O2 1.429(7)
C37 H37A 0.9591
C37 H37B 0.9606
C38 O3 1.307(14)
C38 C39 1.38(2)
C38 H38A 0.9640
C38 H38B 0.9590
C39 C40 1.39(2)
C39 H39A 0.9655
C39 H39B 0.9595
C40 C41 1.44(2)
C40 H40A 0.9614
C40 H40B 0.9678
C41 O3 1.322(18)
C41 Li3 2.66(2)
C41 H41A 0.9591
C41 H41B 0.9622
C42 O4 1.264(16)
C42 C43 1.57(6)
C42 H42A 0.9648
C42 H42B 0.9486
C43 C44 1.74(5)
C43 H43A 0.9569
C43 H43B 0.9641
C44 C45 1.41(3)
C44 H44A 0.9534
C44 H44B 0.9665
C45 O4 1.37(2)
C45 H45A 0.9684
C45 H45B 0.9536
Li1 O1 1.895(11)
Li1 Si7 3.016(12)
Li1 Si1 3.014(11)
Li1 Si8 3.110(12)
Li2 O2 1.962(12)
Li2 Si8 2.989(11)
Li2 Si2 2.984(11)
Li2 Si1 3.126(10)
Li3 O3 1.845(15)
Li3 Si4 2.924(15)
Li3 Si5 2.996(15)
Li4 O4 1.835(17)
Li4 Si3 2.657(15)
